data_1517156
loop_
_publ_author_name
'Harmata, Michael'
'Hong, Xuechuan'
'Barnes, Charles L.'

_publ_section_title
;
 Benzothiazines in synthesis. Toward the synthesis of pseudopteroxazole.
;
_journal_issue 13
_journal_name_full 'Organic letters'
_journal_page_first 2201
_journal_page_last 2203
_journal_paper_doi 10.1021/ol049334+
_journal_volume 6
_journal_year 2004
_chemical_formula_sum 'C19 H23 N O3 S'
_chemical_formula_weight 345.44
_chemical_name_systematic
; 
 ? 
;
_space_group_IT_number 145
_symmetry_cell_setting trigonal
_symmetry_space_group_name_Hall 'P 32'
_symmetry_space_group_name_H-M 'P 32'
_atom_sites_solution_hydrogens geom
_atom_sites_solution_primary direct
_atom_sites_solution_secondary difmap
_audit_creation_method SHELXL-97
_cell_angle_alpha 90.00
_cell_angle_beta 90.00
_cell_angle_gamma 120.00
_cell_formula_units_Z 3
_cell_length_a 9.1575(4)
_cell_length_b 9.1575(4)
_cell_length_c 17.9200(15)
_cell_measurement_reflns_used 4665
_cell_measurement_temperature 173(2)
_cell_measurement_theta_max 27.1
_cell_measurement_theta_min 2.6
_cell_volume 1301.44(14)
_computing_cell_refinement 'SAINT (Bruker, 1998)'
_computing_data_collection 'SMART (Bruker, 1998)'
_computing_data_reduction 'SAINT (Bruker, 1998)'
_computing_molecular_graphics 'ORTEP-III (Burnett & Johnson, 1996)'
_computing_publication_material 'CIFTAB (Sheldrick, 1997)'
_computing_structure_refinement 'SHELXL-97 (Sheldrick, 1997)'
_computing_structure_solution 'SHELXS-97 (Sheldrick, 1997)'
_diffrn_ambient_temperature 173(2)
_diffrn_measured_fraction_theta_full 0.999
_diffrn_measured_fraction_theta_max 0.999
_diffrn_measurement_device_type 'Bruker SMART CCD area detector'
_diffrn_measurement_method 'omega scans'
_diffrn_radiation_monochromator graphite
_diffrn_radiation_source 'normal-focus sealed tube'
_diffrn_radiation_type MoK\a
_diffrn_radiation_wavelength 0.71073
_diffrn_reflns_av_R_equivalents 0.0240
_diffrn_reflns_av_sigmaI/netI 0.0348
_diffrn_reflns_limit_h_max 11
_diffrn_reflns_limit_h_min -10
_diffrn_reflns_limit_k_max 10
_diffrn_reflns_limit_k_min -11
_diffrn_reflns_limit_l_max 22
_diffrn_reflns_limit_l_min -22
_diffrn_reflns_number 8269
_diffrn_reflns_theta_full 27.13
_diffrn_reflns_theta_max 27.13
_diffrn_reflns_theta_min 2.57
_diffrn_standards_decay_% 0.0
_exptl_absorpt_coefficient_mu 0.203
_exptl_absorpt_correction_T_max 0.97
_exptl_absorpt_correction_T_min 0.91
_exptl_absorpt_correction_type multi-scan
_exptl_absorpt_process_details
;
 Data were corrected for decay and absorption using the program SADABS 
 based on the method of R.H. Blessing (Acta Cryst. A51, 33-38, 1995).
;
_exptl_crystal_colour colorless
_exptl_crystal_density_diffrn 1.322
_exptl_crystal_density_method 'not measured'
_exptl_crystal_description plate
_exptl_crystal_F_000 552
_exptl_crystal_size_max 0.50
_exptl_crystal_size_mid 0.35
_exptl_crystal_size_min 0.15
_refine_diff_density_max 0.274
_refine_diff_density_min -0.188
_refine_diff_density_rms 0.037
_refine_ls_abs_structure_details 'Flack H D (1983), Acta Cryst. A39, 876-881'
_refine_ls_abs_structure_Flack -0.07(6)
_refine_ls_extinction_method none
_refine_ls_goodness_of_fit_ref 1.037
_refine_ls_hydrogen_treatment mixed
_refine_ls_matrix_type full
_refine_ls_number_parameters 221
_refine_ls_number_reflns 3727
_refine_ls_number_restraints 1
_refine_ls_restrained_S_all 1.037
_refine_ls_R_factor_all 0.0391
_refine_ls_R_factor_gt 0.0344
_refine_ls_shift/su_max 0.001
_refine_ls_shift/su_mean 0.000
_refine_ls_structure_factor_coef Fsqd
_refine_ls_weighting_details 'calc w=1/[\s^2^(Fo^2^)+(0.0357P)^2^+0.2125P] where P=(Fo^2^+2Fc^2^)/3'
_refine_ls_weighting_scheme calc
_refine_ls_wR_factor_gt 0.0759
_refine_ls_wR_factor_ref 0.0779
_reflns_number_gt 3455
_reflns_number_total 3727
_reflns_threshold_expression >2sigma(I)
_cod_data_source_file ol049334%2Bsi20040412_111619.cif
_cod_data_source_block XH-IV-49
_cod_original_cell_volume 1301.43(14)
_cod_original_sg_symbol_H-M P3~2~
_cod_database_code 1517156

loop_
_symmetry_equiv_pos_as_xyz
'x, y, z'
'-y, x-y, z+2/3'
'-x+y, -x, z+1/3'

loop_
_atom_site_label
_atom_site_type_symbol
_atom_site_fract_x
_atom_site_fract_y
_atom_site_fract_z
_atom_site_U_iso_or_equiv
_atom_site_adp_type
_atom_site_occupancy
_atom_site_symmetry_multiplicity
_atom_site_calc_flag
_atom_site_refinement_flags
S1 S 0.80090(6) 0.48620(6) 0.81797(2) 0.02783(11) Uani 1 1 d .
O1 O 0.89310(19) 0.51104(19) 0.74895(8) 0.0397(4) Uani 1 1 d .
O2 O 1.1905(2) 0.4945(2) 1.09317(9) 0.0428(4) Uani 1 1 d .
O3 O 0.67913(18) 0.83152(17) 0.89757(8) 0.0316(3) Uani 1 1 d .
N1 N 0.7686(2) 0.6245(2) 0.84717(9) 0.0349(4) Uani 1 1 d .
C1 C 0.9023(2) 0.4389(2) 0.89042(11) 0.0278(4) Uani 1 1 d .
H1A H 0.8260 0.3903 0.9338 0.033 Uiso 1 1 calc R
H1B H 0.9345 0.3563 0.8729 0.033 Uiso 1 1 calc R
C2 C 1.0608(2) 0.6060(2) 0.91251(10) 0.0265(4) Uani 1 1 d .
H2 H 1.1292 0.6542 0.8662 0.032 Uiso 1 1 calc R
C3 C 1.0067(2) 0.7311(2) 0.93945(11) 0.0267(4) Uani 1 1 d .
C4 C 1.0939(2) 0.8473(2) 0.99656(11) 0.0291(4) Uani 1 1 d .
H4 H 1.1871 0.8468 1.0196 0.035 Uiso 1 1 calc R
C5 C 1.0480(2) 0.9624(2) 1.02039(11) 0.0310(4) Uani 1 1 d .
C6 C 0.9102(3) 0.9617(2) 0.98703(10) 0.0279(4) Uani 1 1 d .
H6 H 0.8775 1.0404 1.0026 0.034 Uiso 1 1 calc R
C7 C 0.8208(2) 0.8469(2) 0.93126(10) 0.0271(4) Uani 1 1 d .
C8 C 0.8698(2) 0.7323(2) 0.90559(10) 0.0269(4) Uani 1 1 d .
C9 C 1.1698(2) 0.5712(3) 0.96780(11) 0.0291(4) Uani 1 1 d .
H9 H 1.2672 0.6829 0.9826 0.035 Uiso 1 1 calc R
C10 C 1.0736(3) 0.4851(3) 1.03893(11) 0.0332(4) Uani 1 1 d .
H10A H 1.0129 0.5418 1.0576 0.040 Uiso 1 1 calc R
H10B H 0.9898 0.3657 1.0285 0.040 Uiso 1 1 calc R
C11 C 1.2426(3) 0.4707(3) 0.93052(13) 0.0380(5) Uani 1 1 d .
H11A H 1.3178 0.4581 0.9655 0.057 Uiso 1 1 calc R
H11B H 1.3062 0.5307 0.8859 0.057 Uiso 1 1 calc R
H11C H 1.1504 0.3590 0.9163 0.057 Uiso 1 1 calc R
C12 C 1.1422(3) 1.0828(3) 1.08313(13) 0.0408(5) Uani 1 1 d .
H12A H 1.2306 1.0615 1.1016 0.061 Uiso 1 1 calc R
H12B H 1.0637 1.0661 1.1238 0.061 Uiso 1 1 calc R
H12C H 1.1935 1.1990 1.0649 0.061 Uiso 1 1 calc R
C13 C 0.6226(3) 0.9446(3) 0.91934(13) 0.0403(5) Uani 1 1 d .
H13A H 0.5966 0.9315 0.9728 0.060 Uiso 1 1 calc R
H13B H 0.5210 0.9193 0.8910 0.060 Uiso 1 1 calc R
H13C H 0.7112 1.0607 0.9092 0.060 Uiso 1 1 calc R
C14 C 0.6008(2) 0.3031(2) 0.80786(10) 0.0261(4) Uani 1 1 d .
C15 C 0.4739(3) 0.2744(3) 0.85797(11) 0.0346(5) Uani 1 1 d .
H15 H 0.4924 0.3542 0.8960 0.042 Uiso 1 1 calc R
C16 C 0.3205(3) 0.1281(3) 0.85170(13) 0.0395(5) Uani 1 1 d .
H16 H 0.2321 0.1067 0.8855 0.047 Uiso 1 1 calc R
C17 C 0.2946(3) 0.0121(3) 0.79629(13) 0.0396(5) Uani 1 1 d .
H17 H 0.1888 -0.0888 0.7925 0.048 Uiso 1 1 calc R
C18 C 0.4214(3) 0.0423(3) 0.74670(13) 0.0398(5) Uani 1 1 d .
H18 H 0.4024 -0.0378 0.7088 0.048 Uiso 1 1 calc R
C19 C 0.5769(3) 0.1891(3) 0.75172(12) 0.0337(5) Uani 1 1 d .
H19 H 0.6648 0.2109 0.7175 0.040 Uiso 1 1 calc R
H1O2 H 1.1346 0.4249 1.1333 0.060(8) Uiso 1 1 d R

loop_
_atom_site_aniso_label
_atom_site_aniso_U_11
_atom_site_aniso_U_22
_atom_site_aniso_U_33
_atom_site_aniso_U_23
_atom_site_aniso_U_13
_atom_site_aniso_U_12
S1 0.0359(3) 0.0259(2) 0.0217(2) -0.00120(19) -0.00072(19) 0.0155(2)
O1 0.0432(8) 0.0410(9) 0.0284(8) 0.0017(6) 0.0050(6) 0.0162(7)
O2 0.0469(9) 0.0482(9) 0.0333(8) 0.0085(7) -0.0043(7) 0.0237(8)
O3 0.0380(8) 0.0309(7) 0.0308(8) -0.0049(6) -0.0059(6) 0.0208(6)
N1 0.0479(10) 0.0341(9) 0.0293(9) -0.0078(7) -0.0136(8) 0.0255(8)
C1 0.0329(10) 0.0249(9) 0.0281(10) 0.0014(7) -0.0010(8) 0.0163(8)
C2 0.0295(10) 0.0264(9) 0.0232(9) 0.0005(8) 0.0024(7) 0.0136(8)
C3 0.0304(10) 0.0224(9) 0.0246(9) 0.0046(8) 0.0045(8) 0.0111(8)
C4 0.0301(10) 0.0271(10) 0.0261(10) 0.0016(8) -0.0007(8) 0.0113(8)
C5 0.0331(10) 0.0257(10) 0.0253(10) 0.0008(8) 0.0010(8) 0.0080(8)
C6 0.0341(10) 0.0228(9) 0.0249(10) 0.0016(7) 0.0036(8) 0.0128(8)
C7 0.0343(10) 0.0245(9) 0.0197(9) 0.0046(7) 0.0022(7) 0.0126(8)
C8 0.0350(10) 0.0209(9) 0.0211(9) 0.0018(7) 0.0004(7) 0.0111(8)
C9 0.0273(10) 0.0308(10) 0.0294(10) 0.0034(8) 0.0029(8) 0.0148(8)
C10 0.0362(11) 0.0370(11) 0.0293(11) 0.0047(9) 0.0008(9) 0.0204(9)
C11 0.0387(12) 0.0444(12) 0.0380(12) -0.0007(10) 0.0026(9) 0.0261(10)
C12 0.0456(13) 0.0377(12) 0.0369(12) -0.0118(9) -0.0081(10) 0.0191(10)
C13 0.0461(13) 0.0383(12) 0.0440(13) -0.0069(10) -0.0048(10) 0.0268(11)
C14 0.0331(10) 0.0256(9) 0.0235(9) 0.0000(7) -0.0023(7) 0.0176(8)
C15 0.0445(12) 0.0380(11) 0.0258(10) 0.0011(8) 0.0034(9) 0.0240(10)
C16 0.0400(12) 0.0446(12) 0.0352(11) 0.0094(10) 0.0055(9) 0.0221(10)
C17 0.0358(12) 0.0337(11) 0.0455(13) 0.0046(10) -0.0081(10) 0.0144(9)
C18 0.0433(13) 0.0389(12) 0.0406(13) -0.0137(10) -0.0125(10) 0.0230(11)
C19 0.0386(11) 0.0397(11) 0.0295(11) -0.0080(9) -0.0039(8) 0.0246(10)

loop_
_atom_type_symbol
_atom_type_description
_atom_type_scat_dispersion_real
_atom_type_scat_dispersion_imag
_atom_type_scat_source
C C 0.0033 0.0016 'International Tables Vol C Tables 4.2.6.8 and 6.1.1.4'
H H 0.0000 0.0000 'International Tables Vol C Tables 4.2.6.8 and 6.1.1.4'
N N 0.0061 0.0033 'International Tables Vol C Tables 4.2.6.8 and 6.1.1.4'
O O 0.0106 0.0060 'International Tables Vol C Tables 4.2.6.8 and 6.1.1.4'
S S 0.1246 0.1234 'International Tables Vol C Tables 4.2.6.8 and 6.1.1.4'

loop_
_geom_angle_atom_site_label_1
_geom_angle_atom_site_label_2
_geom_angle_atom_site_label_3
_geom_angle
O1 S1 N1 120.02(10)
O1 S1 C14 107.90(9)
N1 S1 C14 106.37(10)
O1 S1 C1 109.17(9)
N1 S1 C1 107.09(9)
C14 S1 C1 105.36(9)
C7 O3 C13 118.25(15)
C8 N1 S1 119.88(14)
C2 C1 S1 107.09(13)
C3 C2 C1 109.00(16)
C3 C2 C9 115.72(15)
C1 C2 C9 110.10(15)
C8 C3 C4 118.92(17)
C8 C3 C2 119.64(16)
C4 C3 C2 121.43(17)
C5 C4 C3 121.92(18)
C4 C5 C6 118.90(18)
C4 C5 C12 120.46(18)
C6 C5 C12 120.60(18)
C7 C6 C5 120.27(18)
O3 C7 C6 124.45(17)
O3 C7 C8 114.62(16)
C6 C7 C8 120.92(18)
C3 C8 C7 119.02(17)
C3 C8 N1 126.26(17)
C7 C8 N1 114.71(17)
C10 C9 C11 111.45(17)
C10 C9 C2 112.09(16)
C11 C9 C2 111.30(16)
O2 C10 C9 108.57(17)
C15 C14 C19 121.73(19)
C15 C14 S1 119.10(15)
C19 C14 S1 119.12(15)
C16 C15 C14 118.82(19)
C15 C16 C17 120.3(2)
C18 C17 C16 120.4(2)
C17 C18 C19 120.4(2)
C14 C19 C18 118.39(19)

loop_
_geom_bond_atom_site_label_1
_geom_bond_atom_site_label_2
_geom_bond_distance
S1 O1 1.4500(15)
S1 N1 1.5303(17)
S1 C14 1.769(2)
S1 C1 1.7712(19)
O2 C10 1.416(2)
O3 C7 1.373(2)
O3 C13 1.424(2)
N1 C8 1.419(2)
C1 C2 1.544(3)
C2 C3 1.536(3)
C2 C9 1.548(3)
C3 C8 1.398(3)
C3 C4 1.402(3)
C4 C5 1.383(3)
C5 C6 1.394(3)
C5 C12 1.507(3)
C6 C7 1.383(3)
C7 C8 1.409(3)
C9 C10 1.526(3)
C9 C11 1.533(3)
C14 C15 1.386(3)
C14 C19 1.386(3)
C15 C16 1.378(3)
C16 C17 1.385(3)
C17 C18 1.376(3)
C18 C19 1.389(3)

loop_
_geom_torsion_atom_site_label_1
_geom_torsion_atom_site_label_2
_geom_torsion_atom_site_label_3
_geom_torsion_atom_site_label_4
_geom_torsion
O1 S1 N1 C8 -101.06(16)
C14 S1 N1 C8 136.27(15)
C1 S1 N1 C8 23.99(18)
O1 S1 C1 C2 76.00(15)
N1 S1 C1 C2 -55.38(16)
C14 S1 C1 C2 -168.35(13)
S1 C1 C2 C3 60.01(17)
S1 C1 C2 C9 -172.05(13)
C1 C2 C3 C8 -35.7(2)
C9 C2 C3 C8 -160.44(17)
C1 C2 C3 C4 145.57(17)
C9 C2 C3 C4 20.9(2)
C8 C3 C4 C5 0.2(3)
C2 C3 C4 C5 178.87(18)
C3 C4 C5 C6 0.6(3)
C3 C4 C5 C12 178.60(19)
C4 C5 C6 C7 0.3(3)
C12 C5 C6 C7 -177.73(19)
C13 O3 C7 C6 2.2(3)
C13 O3 C7 C8 -178.91(17)
C5 C6 C7 O3 176.90(17)
C5 C6 C7 C8 -1.9(3)
C4 C3 C8 C7 -1.8(3)
C2 C3 C8 C7 179.52(16)
C4 C3 C8 N1 179.80(18)
C2 C3 C8 N1 1.1(3)
O3 C7 C8 C3 -176.27(16)
C6 C7 C8 C3 2.6(3)
O3 C7 C8 N1 2.3(2)
C6 C7 C8 N1 -178.74(17)
S1 N1 C8 C3 2.7(3)
S1 N1 C8 C7 -175.79(14)
C3 C2 C9 C10 64.6(2)
C1 C2 C9 C10 -59.6(2)
C3 C2 C9 C11 -169.85(17)
C1 C2 C9 C11 66.0(2)
C11 C9 C10 O2 68.5(2)
C2 C9 C10 O2 -165.99(16)
O1 S1 C14 C15 -164.29(15)
N1 S1 C14 C15 -34.29(17)
C1 S1 C14 C15 79.19(17)
O1 S1 C14 C19 18.08(18)
N1 S1 C14 C19 148.09(15)
C1 S1 C14 C19 -98.44(16)
C19 C14 C15 C16 0.3(3)
S1 C14 C15 C16 -177.31(15)
C14 C15 C16 C17 0.2(3)
C15 C16 C17 C18 -0.4(3)
C16 C17 C18 C19 0.2(3)
C15 C14 C19 C18 -0.5(3)
S1 C14 C19 C18 177.08(16)
C17 C18 C19 C14 0.3(3)
